data_4348195
loop_
_publ_author_name
'Kanetomo, Takuya'
'Yoshitake, Toru'
'Ishida, Takayuki'

_publ_section_title
;
 Strongest Ferromagnetic Coupling in Designed Gadolinium(III)-Nitroxide
 Coordination Compounds.
;
_journal_issue 16
_journal_name_full 'Inorganic chemistry'
_journal_page_first 8140
_journal_page_last 8146
_journal_paper_doi 10.1021/acs.inorgchem.6b01072
_journal_volume 55
_journal_year 2016
_chemical_formula_moiety 'C25 H19 F18 Gd N O8'
_chemical_formula_sum 'C25 H19 F18 Gd N O8'
_chemical_formula_weight 960.65
_chemical_melting_point 356
_space_group_crystal_system triclinic
_space_group_IT_number 2
_space_group_name_Hall '-P 1'
_space_group_name_H-M_alt 'P -1'
_atom_sites_solution_hydrogens geom
_atom_sites_solution_primary direct
_atom_sites_solution_secondary difmap
_cell_angle_alpha 67.165(10)
_cell_angle_beta 78.935(11)
_cell_angle_gamma 80.124(11)
_cell_formula_units_Z 4
_cell_length_a 12.600(4)
_cell_length_b 16.415(5)
_cell_length_c 17.768(5)
_cell_measurement_reflns_used 29913
_cell_measurement_temperature 100
_cell_measurement_theta_max 27.50
_cell_measurement_theta_min 3.04
_cell_volume 3304.8(17)
_computing_cell_refinement PROCESS-AUTO
_computing_data_collection PROCESS-AUTO
_computing_data_reduction PROCESS-AUTO
_computing_molecular_graphics 'CrystalStructure 4.2.1'
_computing_publication_material 'CrystalStructure 4.2.1 (Rigaku, 2016)'
_computing_structure_refinement 'CRYSTALS (Carruthers, et al., 1999)'
_computing_structure_solution 'Superflip (Palatinus, et al., 2007)'
_diffrn_ambient_temperature 100
_diffrn_detector_area_resol_mean 29.412
_diffrn_measured_fraction_theta_full 0.998
_diffrn_measured_fraction_theta_max 0.998
_diffrn_measurement_device_type 'Rigaku Saturn70'
_diffrn_measurement_method \w
_diffrn_radiation_type 'Mo K\a'
_diffrn_radiation_wavelength 0.71073
_diffrn_reflns_av_R_equivalents 0.1389
_diffrn_reflns_limit_h_max 15
_diffrn_reflns_limit_h_min -15
_diffrn_reflns_limit_k_max 20
_diffrn_reflns_limit_k_min -20
_diffrn_reflns_limit_l_max 21
_diffrn_reflns_limit_l_min -21
_diffrn_reflns_number 52913
_diffrn_reflns_theta_full 25.90
_diffrn_reflns_theta_max 25.90
_diffrn_reflns_theta_min 3.020
_diffrn_standards_number 0
_exptl_absorpt_coefficient_mu 2.160
_exptl_absorpt_correction_T_max 0.649
_exptl_absorpt_correction_T_min 0.473
_exptl_absorpt_correction_type multi-scan
_exptl_absorpt_process_details 'REQAB (Rigaku, 1998)'
_exptl_crystal_colour Colorless
_exptl_crystal_density_diffrn 1.931
_exptl_crystal_density_method 'not measured'
_exptl_crystal_description Prism
_exptl_crystal_F_000 1864.00
_exptl_crystal_size_max 0.204
_exptl_crystal_size_mid 0.144
_exptl_crystal_size_min 0.139
_refine_diff_density_max 2.500
_refine_diff_density_min -2.150
_refine_ls_extinction_coef 90(8)
_refine_ls_extinction_method 'Larson (1970) Crystallographic Computing eq. 22'
_refine_ls_goodness_of_fit_ref 1.071
_refine_ls_hydrogen_treatment constr
_refine_ls_number_parameters 994
_refine_ls_number_reflns 12840
_refine_ls_R_factor_gt 0.0696
_refine_ls_shift/su_max 0.000
_refine_ls_structure_factor_coef Fsqd
_refine_ls_weighting_details 'w = 1/[1.3000\s(Fo^2^) + 0.3000]/(4Fo^2^)'
_refine_ls_weighting_scheme calc
_refine_ls_wR_factor_ref 0.1046
_reflns_number_gt 8225
_reflns_number_total 12841
_reflns_threshold_expression F^2^>2.0\s(F^2^)
_cod_data_source_file ic6b01072_si_002.cif
_cod_data_source_block Gd_hfac3_H2O_phNO
_cod_database_code 4348195

loop_
_space_group_symop_id
_space_group_symop_operation_xyz
1 +X,+Y,+Z
2 -X,-Y,-Z

loop_
_atom_site_label
_atom_site_type_symbol
_atom_site_fract_x
_atom_site_fract_y
_atom_site_fract_z
_atom_site_U_iso_or_equiv
_atom_site_adp_type
_atom_site_occupancy
_atom_site_site_symmetry_multiplicity
_atom_site_calc_flag
_atom_site_refinement_flags
Gd1 Gd 0.28323(3) 0.29046(3) 0.30276(2) 0.02415(13) Uani 1 2 d .
Gd2 Gd 0.22998(3) 0.68529(3) 0.19797(2) 0.02505(13) Uani 1 2 d .
F1 F 0.2200(4) 0.0509(3) 0.2055(3) 0.0515(17) Uani 1 2 d .
F2 F 0.0638(4) 0.0994(3) 0.2541(3) 0.0542(18) Uani 1 2 d .
F3 F 0.1047(4) 0.1322(3) 0.1242(3) 0.0505(17) Uani 1 2 d .
F4 F 0.1014(4) 0.4656(4) 0.0203(3) 0.077(2) Uani 1 2 d .
F5 F 0.2512(4) 0.4170(3) -0.0333(3) 0.0460(16) Uani 1 2 d .
F6 F 0.2498(5) 0.5073(3) 0.0266(3) 0.076(2) Uani 1 2 d .
F7 F 0.5662(3) 0.4632(3) 0.1167(3) 0.0434(15) Uani 1 2 d .
F8 F 0.5668(3) 0.5381(3) 0.1923(3) 0.0438(16) Uani 1 2 d .
F9 F 0.6912(3) 0.4288(3) 0.1945(3) 0.0411(15) Uani 1 2 d .
F10 F 0.5905(5) 0.2988(3) 0.4961(3) 0.073(2) Uani 1 2 d .
F11 F 0.4653(4) 0.2112(4) 0.5464(3) 0.0717(19) Uani 1 2 d .
F12 F 0.6096(4) 0.1770(3) 0.4772(3) 0.0529(17) Uani 1 2 d .
F13 F 0.1996(4) 0.0643(3) 0.5869(3) 0.0544(17) Uani 1 2 d .
F14 F 0.0757(4) 0.0067(3) 0.5633(3) 0.0515(16) Uani 1 2 d .
F15 F 0.2403(4) -0.0129(3) 0.5100(3) 0.0537(17) Uani 1 2 d .
F16 F -0.0861(4) 0.2905(3) 0.2588(3) 0.0576(18) Uani 1 2 d .
F17 F -0.1414(4) 0.3310(3) 0.3632(3) 0.0589(18) Uani 1 2 d .
F18 F -0.1525(4) 0.1981(3) 0.3750(3) 0.0632(18) Uani 1 2 d .
F19 F -0.0344(5) 0.9413(5) 0.0876(4) 0.123(3) Uani 1 2 d .
F20 F -0.1474(5) 0.8747(4) 0.1800(5) 0.114(3) Uani 1 2 d .
F21 F -0.0904(5) 0.9807(4) 0.1862(4) 0.112(3) Uani 1 2 d .
F22 F 0.1352(4) 0.9062(3) 0.3895(3) 0.0506(17) Uani 1 2 d .
F23 F 0.1700(4) 0.7654(3) 0.4515(3) 0.0490(17) Uani 1 2 d .
F24 F 0.2942(4) 0.8412(3) 0.3636(3) 0.0468(17) Uani 1 2 d .
F25 F 0.2244(4) 0.5152(3) 0.4902(3) 0.0608(18) Uani 1 2 d .
F26 F 0.3822(4) 0.5221(3) 0.5116(3) 0.0599(18) Uani 1 2 d .
F27 F 0.3570(4) 0.4265(3) 0.4667(3) 0.0644(19) Uani 1 2 d .
F28 F 0.5023(4) 0.8339(3) 0.2235(3) 0.0637(19) Uani 1 2 d .
F29 F 0.5977(4) 0.7330(3) 0.3108(3) 0.0534(17) Uani 1 2 d .
F30 F 0.6181(4) 0.7404(3) 0.1860(3) 0.0566(18) Uani 1 2 d .
F31 F 0.2064(4) 1.0208(3) 0.0383(3) 0.0558(18) Uani 1 2 d .
F32 F 0.3737(4) 0.9745(3) 0.0494(3) 0.0548(18) Uani 1 2 d .
F33 F 0.3191(4) 1.0138(3) -0.0668(3) 0.0551(17) Uani 1 2 d .
F34 F 0.1561(4) 0.8209(3) -0.1403(3) 0.0636(19) Uani 1 2 d .
F35 F 0.0721(4) 0.7157(3) -0.0478(3) 0.0599(19) Uani 1 2 d .
F36 F 0.2405(4) 0.6901(3) -0.0917(3) 0.0517(17) Uani 1 2 d .
O1 O 0.4453(4) 0.2064(3) 0.2791(3) 0.0272(16) Uani 1 2 d .
O2 O 0.2020(4) 0.4209(3) 0.3308(3) 0.0292(16) Uani 1 2 d .
O3 O 0.2351(4) 0.1915(3) 0.2495(3) 0.0305(17) Uani 1 2 d .
O4 O 0.2503(4) 0.3757(3) 0.1669(3) 0.0294(17) Uani 1 2 d .
O5 O 0.4169(4) 0.3976(3) 0.2443(3) 0.0220(15) Uani 1 2 d .
O6 O 0.3904(4) 0.2776(3) 0.4058(3) 0.0260(16) Uani 1 2 d .
O7 O 0.2341(4) 0.1693(3) 0.4220(3) 0.0270(16) Uani 1 2 d .
O8 O 0.0888(4) 0.2970(3) 0.3237(3) 0.0299(17) Uani 1 2 d .
O9 O 0.0892(4) 0.5900(3) 0.2511(3) 0.0267(16) Uani 1 2 d .
O10 O 0.3123(4) 0.5623(3) 0.1573(3) 0.0251(15) Uani 1 2 d .
O11 O 0.0658(4) 0.7848(3) 0.1856(3) 0.0268(16) Uani 1 2 d .
O12 O 0.2059(4) 0.7453(3) 0.2997(3) 0.0269(16) Uani 1 2 d .
O13 O 0.2900(4) 0.5683(3) 0.3245(3) 0.0300(17) Uani 1 2 d .
O14 O 0.4103(4) 0.6989(3) 0.2075(3) 0.0278(16) Uani 1 2 d .
O15 O 0.2761(4) 0.8276(3) 0.1099(3) 0.0307(17) Uani 1 2 d .
O16 O 0.1989(4) 0.7065(3) 0.0649(3) 0.0312(17) Uani 1 2 d .
N1 N 0.4755(5) 0.1477(4) 0.2436(4) 0.030(2) Uani 1 2 d .
N2 N -0.0168(5) 0.6082(4) 0.2671(4) 0.029(2) Uani 1 2 d .
C1 C 0.4799(6) 0.1828(5) 0.1554(4) 0.025(2) Uani 1 2 d .
C2 C 0.4995(6) 0.2696(5) 0.1146(4) 0.031(3) Uani 1 2 d .
C3 C 0.4999(7) 0.3063(6) 0.0293(5) 0.044(3) Uani 1 2 d .
C4 C 0.4799(7) 0.2571(6) -0.0121(5) 0.044(3) Uani 1 2 d .
C5 C 0.4613(6) 0.1691(6) 0.0293(5) 0.038(3) Uani 1 2 d .
C6 C 0.4617(6) 0.1320(5) 0.1132(5) 0.032(3) Uani 1 2 d .
C7 C 0.5193(7) 0.0572(5) 0.2972(5) 0.036(3) Uani 1 2 d .
C8 C 0.4196(8) -0.0009(6) 0.3173(6) 0.068(4) Uani 1 2 d .
C9 C 0.5350(7) 0.0566(6) 0.3781(5) 0.056(3) Uani 1 2 d .
C10 C 0.6145(7) 0.0177(6) 0.2555(5) 0.065(3) Uani 1 2 d .
C11 C 0.1456(7) 0.1227(6) 0.1907(5) 0.040(3) Uani 1 2 d .
C12 C 0.1905(6) 0.2039(5) 0.1886(5) 0.030(3) Uani 1 2 d .
C13 C 0.1786(6) 0.2806(5) 0.1197(5) 0.035(3) Uani 1 2 d .
C14 C 0.2125(6) 0.3600(5) 0.1136(5) 0.032(3) Uani 1 2 d .
C15 C 0.2038(7) 0.4384(6) 0.0321(5) 0.037(3) Uani 1 2 d .
C16 C 0.5853(7) 0.4542(6) 0.1917(5) 0.034(3) Uani 1 2 d .
C17 C 0.5121(6) 0.3928(5) 0.2597(4) 0.026(2) Uani 1 2 d .
C18 C 0.5536(6) 0.3419(5) 0.3314(4) 0.027(2) Uani 1 2 d .
C19 C 0.4869(6) 0.2914(5) 0.4007(4) 0.023(2) Uani 1 2 d .
C20 C 0.5379(7) 0.2439(6) 0.4810(5) 0.034(3) Uani 1 2 d .
C21 C 0.1661(7) 0.0458(6) 0.5277(5) 0.034(3) Uani 1 2 d .
C22 C 0.1487(7) 0.1322(5) 0.4531(4) 0.026(2) Uani 1 2 d .
C23 C 0.0468(6) 0.1585(5) 0.4276(5) 0.033(3) Uani 1 2 d .
C24 C 0.0265(7) 0.2382(5) 0.3650(5) 0.030(3) Uani 1 2 d .
C25 C -0.0898(7) 0.2631(7) 0.3411(6) 0.047(3) Uani 1 2 d .
C26 C -0.0545(6) 0.6369(5) 0.3344(5) 0.030(3) Uani 1 2 d .
C27 C 0.0108(6) 0.6087(5) 0.3970(5) 0.032(3) Uani 1 2 d .
C28 C -0.0204(7) 0.6387(6) 0.4624(5) 0.043(3) Uani 1 2 d .
C29 C -0.1143(7) 0.6932(6) 0.4659(5) 0.041(3) Uani 1 2 d .
C30 C -0.1790(7) 0.7210(6) 0.4033(5) 0.042(3) Uani 1 2 d .
C31 C -0.1498(6) 0.6938(5) 0.3379(5) 0.037(3) Uani 1 2 d .
C32 C -0.0872(6) 0.5876(6) 0.2191(5) 0.036(3) Uani 1 2 d .
C33 C -0.0239(6) 0.5199(6) 0.1842(5) 0.054(3) Uani 1 2 d .
C34 C -0.1141(7) 0.6771(5) 0.1459(5) 0.046(3) Uani 1 2 d .
C35 C -0.1888(6) 0.5522(6) 0.2728(5) 0.051(3) Uani 1 2 d .
C36 C -0.0604(8) 0.9111(6) 0.1657(6) 0.040(3) Uani 1 2 d .
C37 C 0.0312(6) 0.8487(5) 0.2099(5) 0.033(3) Uani 1 2 d .
C38 C 0.0658(6) 0.8671(5) 0.2709(5) 0.031(3) Uani 1 2 d .
C39 C 0.1513(7) 0.8125(5) 0.3107(4) 0.030(3) Uani 1 2 d .
C40 C 0.1882(8) 0.8335(6) 0.3785(5) 0.041(3) Uani 1 2 d .
C41 C 0.3293(8) 0.5106(6) 0.4608(5) 0.039(3) Uani 1 2 d .
C42 C 0.3507(6) 0.5734(5) 0.3717(5) 0.028(2) Uani 1 2 d .
C43 C 0.4308(6) 0.6288(5) 0.3507(4) 0.027(2) Uani 1 2 d .
C44 C 0.4535(6) 0.6886(5) 0.2689(5) 0.030(3) Uani 1 2 d .
C45 C 0.5441(7) 0.7491(6) 0.2479(5) 0.034(3) Uani 1 2 d .
C46 C 0.2911(8) 0.9717(6) 0.0137(5) 0.037(3) Uani 1 2 d .
C47 C 0.2648(6) 0.8779(5) 0.0374(5) 0.030(3) Uani 1 2 d .
C48 C 0.2296(6) 0.8557(5) -0.0217(5) 0.033(3) Uani 1 2 d .
C49 C 0.1992(6) 0.7724(6) -0.0031(5) 0.032(3) Uani 1 2 d .
C50 C 0.1667(8) 0.7492(6) -0.0711(5) 0.043(3) Uani 1 2 d .
H1 H 0.51215 0.30339 0.14292 0.0394 Uiso 1 2 calc R
H2 H 0.51411 0.36506 0.00028 0.0474 Uiso 1 2 calc R
H3 H 0.47879 0.28296 -0.06868 0.0526 Uiso 1 2 calc R
H4 H 0.4486 0.13553 0.00075 0.0464 Uiso 1 2 calc R
H5 H 0.44976 0.07265 0.1417 0.0389 Uiso 1 2 calc R
H6 H 0.4395 -0.06089 0.35255 0.0851 Uiso 1 2 calc R
H7 H 0.35701 0.02425 0.34439 0.0851 Uiso 1 2 calc R
H8 H 0.40266 -0.00087 0.26681 0.0851 Uiso 1 2 calc R
H9 H 0.59463 0.08956 0.37071 0.0705 Uiso 1 2 calc R
H10 H 0.47 0.08329 0.40135 0.0705 Uiso 1 2 calc R
H11 H 0.55059 -0.00366 0.4147 0.0705 Uiso 1 2 calc R
H12 H 0.63162 -0.04328 0.28972 0.0736 Uiso 1 2 calc R
H13 H 0.59837 0.0205 0.2038 0.0736 Uiso 1 2 calc R
H14 H 0.67567 0.04994 0.24573 0.0736 Uiso 1 2 calc R
H15 H 0.14758 0.27934 0.07675 0.0452 Uiso 1 2 calc R
H16 H 0.62685 0.3409 0.33414 0.0345 Uiso 1 2 calc R
H17 H -0.00841 0.12172 0.45324 0.0414 Uiso 1 2 calc R
H18 H 0.07416 0.57055 0.39511 0.0381 Uiso 1 2 calc R
H19 H 0.02315 0.62116 0.5039 0.0537 Uiso 1 2 calc R
H20 H -0.13502 0.71199 0.51019 0.0501 Uiso 1 2 calc R
H21 H -0.2428 0.75839 0.40609 0.0531 Uiso 1 2 calc R
H22 H -0.19301 0.71316 0.29596 0.0469 Uiso 1 2 calc R
H23 H 0.04003 0.54367 0.14861 0.0779 Uiso 1 2 calc R
H24 H -0.0686 0.50642 0.15339 0.0779 Uiso 1 2 calc R
H25 H -0.0029 0.46654 0.22854 0.0779 Uiso 1 2 calc R
H26 H -0.1517 0.72099 0.16771 0.0598 Uiso 1 2 calc R
H27 H -0.15934 0.66709 0.11328 0.0597 Uiso 1 2 calc R
H28 H -0.0478 0.69791 0.11213 0.0597 Uiso 1 2 calc R
H29 H -0.16998 0.49874 0.31776 0.0667 Uiso 1 2 calc R
H30 H -0.23271 0.53944 0.241 0.0667 Uiso 1 2 calc R
H31 H -0.2289 0.59571 0.29414 0.0666 Uiso 1 2 calc R
H32 H 0.03227 0.91533 0.28486 0.0397 Uiso 1 2 calc R
H33 H 0.47038 0.6267 0.39066 0.0332 Uiso 1 2 calc R
H34 H 0.22669 0.89799 -0.07466 0.0397 Uiso 1 2 calc R
H35 H 0.2458 0.45844 0.33546 0.0383 Uiso 1 2 calc R
H36 H 0.12681 0.43384 0.33702 0.0385 Uiso 1 2 calc R
H37 H 0.35372 0.51526 0.19204 0.0303 Uiso 1 2 calc R
H38 H 0.3027 0.56184 0.10687 0.0302 Uiso 1 2 calc R

loop_
_atom_site_aniso_label
_atom_site_aniso_U_11
_atom_site_aniso_U_22
_atom_site_aniso_U_33
_atom_site_aniso_U_12
_atom_site_aniso_U_13
_atom_site_aniso_U_23
Gd1 0.0255(3) 0.0295(3) 0.0198(2) -0.0033(2) -0.00492(18) -0.01061(19)
Gd2 0.0256(3) 0.0309(3) 0.0212(2) -0.0014(2) -0.00788(19) -0.0110(2)
F1 0.049(3) 0.039(3) 0.082(4) 0.005(3) -0.029(3) -0.034(3)
F2 0.048(3) 0.059(4) 0.071(4) -0.028(3) 0.009(3) -0.041(3)
F3 0.058(4) 0.050(3) 0.061(3) -0.004(3) -0.029(3) -0.030(3)
F4 0.048(4) 0.111(5) 0.036(3) 0.026(3) -0.008(3) 0.000(3)
F5 0.068(4) 0.047(3) 0.024(3) -0.005(3) -0.003(2) -0.016(2)
F6 0.159(6) 0.045(4) 0.034(3) -0.036(4) -0.033(3) -0.007(3)
F7 0.042(3) 0.059(3) 0.029(3) -0.018(3) -0.002(2) -0.012(2)
F8 0.037(3) 0.036(3) 0.059(3) -0.004(2) 0.003(2) -0.023(3)
F9 0.023(3) 0.048(3) 0.051(3) -0.001(2) -0.004(2) -0.019(3)
F10 0.125(5) 0.055(4) 0.058(4) -0.010(3) -0.063(4) -0.020(3)
F11 0.045(4) 0.124(5) 0.027(3) 0.008(3) -0.012(3) -0.011(3)
F12 0.061(4) 0.059(4) 0.039(3) 0.028(3) -0.026(3) -0.023(3)
F13 0.081(4) 0.049(3) 0.033(3) -0.016(3) -0.025(3) -0.004(2)
F14 0.039(3) 0.055(3) 0.045(3) -0.018(3) -0.009(3) 0.005(3)
F15 0.060(4) 0.041(3) 0.046(3) 0.017(3) -0.004(3) -0.012(3)
F16 0.040(3) 0.088(4) 0.041(3) -0.016(3) -0.012(3) -0.013(3)
F17 0.039(3) 0.057(4) 0.072(4) 0.008(3) -0.003(3) -0.022(3)
F18 0.032(3) 0.055(4) 0.087(4) -0.016(3) -0.018(3) -0.001(3)
F19 0.074(5) 0.176(7) 0.042(4) 0.061(5) -0.012(3) 0.013(4)
F20 0.059(4) 0.062(4) 0.189(8) -0.009(3) -0.077(5) 0.017(4)
F21 0.127(6) 0.083(5) 0.168(7) 0.072(4) -0.116(5) -0.083(5)
F22 0.066(4) 0.051(3) 0.050(3) 0.007(3) -0.017(3) -0.036(3)
F23 0.069(4) 0.055(3) 0.027(3) -0.017(3) -0.008(3) -0.014(3)
F24 0.038(3) 0.068(4) 0.047(3) -0.015(3) -0.011(3) -0.028(3)
F25 0.034(3) 0.097(5) 0.028(3) -0.003(3) -0.003(2) 0.001(3)
F26 0.085(4) 0.074(4) 0.026(3) -0.031(3) -0.024(3) -0.007(3)
F27 0.118(5) 0.032(3) 0.030(3) -0.003(3) 0.001(3) -0.005(2)
F28 0.051(4) 0.036(3) 0.108(5) -0.008(3) -0.020(3) -0.025(3)
F29 0.040(3) 0.092(4) 0.042(3) -0.027(3) -0.008(2) -0.031(3)
F30 0.038(3) 0.097(4) 0.048(3) -0.025(3) 0.011(3) -0.042(3)
F31 0.062(4) 0.044(3) 0.066(4) 0.001(3) 0.003(3) -0.033(3)
F32 0.059(4) 0.044(3) 0.063(4) -0.019(3) -0.024(3) -0.007(3)
F33 0.094(4) 0.036(3) 0.031(3) -0.015(3) 0.001(3) -0.009(2)
F34 0.119(5) 0.046(3) 0.034(3) 0.001(3) -0.039(3) -0.014(3)
F35 0.065(4) 0.082(4) 0.047(3) -0.018(3) -0.026(3) -0.025(3)
F36 0.065(4) 0.053(3) 0.047(3) 0.014(3) -0.019(3) -0.032(3)
O1 0.030(3) 0.034(3) 0.025(3) -0.005(3) -0.009(2) -0.015(3)
O2 0.018(3) 0.046(4) 0.033(3) -0.010(3) -0.000(2) -0.022(3)
O3 0.033(3) 0.032(3) 0.026(3) -0.001(3) -0.009(3) -0.010(3)
O4 0.029(3) 0.040(4) 0.026(3) -0.006(3) -0.008(3) -0.017(3)
O5 0.018(3) 0.031(3) 0.020(3) 0.006(2) -0.009(2) -0.013(2)
O6 0.030(3) 0.032(3) 0.019(3) -0.006(3) -0.004(2) -0.012(2)
O7 0.019(3) 0.037(3) 0.026(3) -0.008(3) -0.004(2) -0.011(3)
O8 0.025(3) 0.024(3) 0.036(3) 0.003(3) -0.011(3) -0.005(3)
O9 0.017(3) 0.037(3) 0.028(3) 0.006(3) -0.008(2) -0.016(3)
O10 0.026(3) 0.032(3) 0.017(3) 0.004(2) -0.013(2) -0.008(2)
O11 0.022(3) 0.029(3) 0.031(3) 0.001(3) -0.009(2) -0.013(3)
O12 0.026(3) 0.026(3) 0.029(3) 0.002(3) -0.003(2) -0.012(3)
O13 0.026(3) 0.029(3) 0.038(3) -0.003(3) -0.008(3) -0.014(3)
O14 0.024(3) 0.038(3) 0.024(3) -0.003(3) -0.003(2) -0.014(3)
O15 0.028(3) 0.035(3) 0.025(3) -0.001(3) -0.005(3) -0.007(3)
O16 0.035(3) 0.031(3) 0.032(3) 0.001(3) -0.011(3) -0.015(3)
N1 0.030(4) 0.026(4) 0.035(4) 0.001(3) -0.007(3) -0.014(3)
N2 0.027(4) 0.039(4) 0.028(4) 0.001(3) -0.012(3) -0.017(3)
C1 0.023(5) 0.028(5) 0.020(4) -0.002(4) 0.001(4) -0.007(4)
C2 0.034(5) 0.042(6) 0.023(5) -0.015(4) 0.005(4) -0.016(4)
C3 0.057(6) 0.040(6) 0.022(5) -0.006(5) 0.011(4) -0.003(5)
C4 0.048(6) 0.057(7) 0.026(5) 0.006(5) -0.001(4) -0.022(5)
C5 0.039(6) 0.047(6) 0.030(5) -0.002(5) -0.009(4) -0.017(5)
C6 0.032(5) 0.029(5) 0.036(5) -0.008(4) 0.000(4) -0.013(4)
C7 0.048(6) 0.036(6) 0.026(5) 0.007(5) -0.009(4) -0.016(4)
C8 0.085(8) 0.063(7) 0.065(7) 0.007(6) -0.032(6) -0.028(6)
C9 0.074(7) 0.076(7) 0.027(5) 0.021(6) -0.030(5) -0.030(5)
C10 0.080(8) 0.070(8) 0.034(6) 0.028(6) -0.016(5) -0.018(5)
C11 0.025(5) 0.061(7) 0.035(6) -0.005(5) -0.007(4) -0.016(5)
C12 0.027(5) 0.034(6) 0.034(5) -0.002(4) -0.004(4) -0.018(4)
C13 0.041(6) 0.040(6) 0.033(5) -0.004(5) -0.017(4) -0.016(4)
C14 0.017(5) 0.041(6) 0.034(5) -0.003(4) -0.007(4) -0.007(4)
C15 0.046(6) 0.048(6) 0.023(5) -0.007(5) -0.015(4) -0.015(4)
C16 0.033(6) 0.036(6) 0.038(6) -0.007(5) -0.014(4) -0.012(4)
C17 0.029(5) 0.027(5) 0.021(5) -0.006(4) -0.001(4) -0.007(4)
C18 0.028(5) 0.032(5) 0.026(5) -0.012(4) -0.005(4) -0.011(4)
C19 0.028(5) 0.021(5) 0.023(5) 0.009(4) -0.010(4) -0.011(4)
C20 0.031(5) 0.046(6) 0.030(5) 0.005(5) -0.013(4) -0.018(5)
C21 0.029(5) 0.033(6) 0.038(6) -0.008(5) -0.005(4) -0.008(5)
C22 0.033(5) 0.025(5) 0.022(5) 0.000(4) -0.004(4) -0.010(4)
C23 0.035(5) 0.039(6) 0.029(5) -0.019(4) -0.002(4) -0.013(4)
C24 0.041(6) 0.031(5) 0.018(5) -0.007(5) -0.002(4) -0.009(4)
C25 0.035(6) 0.055(7) 0.041(6) -0.014(5) -0.006(5) -0.003(5)
C26 0.021(5) 0.038(5) 0.035(5) -0.003(4) -0.005(4) -0.017(4)
C27 0.022(5) 0.036(5) 0.037(5) 0.001(4) 0.002(4) -0.016(4)
C28 0.040(6) 0.060(7) 0.034(5) -0.009(5) -0.000(4) -0.023(5)
C29 0.041(6) 0.054(6) 0.030(5) -0.017(5) 0.018(4) -0.023(5)
C30 0.028(6) 0.048(6) 0.057(6) -0.007(5) 0.010(5) -0.031(5)
C31 0.033(5) 0.042(6) 0.042(6) -0.006(5) -0.008(4) -0.019(5)
C32 0.019(5) 0.052(6) 0.040(5) -0.007(4) -0.006(4) -0.019(5)
C33 0.040(6) 0.072(7) 0.083(7) 0.021(5) -0.025(5) -0.068(6)
C34 0.053(6) 0.058(6) 0.038(6) -0.004(5) -0.021(5) -0.023(5)
C35 0.040(6) 0.060(7) 0.067(7) -0.015(5) -0.009(5) -0.034(6)
C36 0.050(7) 0.030(6) 0.045(6) -0.005(5) -0.017(5) -0.014(5)
C37 0.017(5) 0.034(6) 0.044(6) 0.003(4) -0.004(4) -0.013(5)
C38 0.023(5) 0.044(6) 0.032(5) 0.003(4) -0.006(4) -0.021(4)
C39 0.036(5) 0.033(5) 0.026(5) -0.024(4) 0.005(4) -0.012(4)
C40 0.054(7) 0.031(6) 0.045(6) -0.002(5) -0.013(5) -0.019(5)
C41 0.057(7) 0.035(6) 0.029(5) -0.003(5) -0.020(5) -0.012(4)
C42 0.026(5) 0.032(5) 0.025(5) 0.003(4) -0.012(4) -0.009(4)
C43 0.024(5) 0.040(5) 0.019(5) -0.002(4) -0.005(4) -0.014(4)
C44 0.022(5) 0.037(5) 0.039(5) 0.003(4) -0.004(4) -0.027(5)
C45 0.030(5) 0.041(6) 0.032(5) -0.004(5) -0.014(4) -0.011(5)
C46 0.062(7) 0.035(6) 0.017(5) -0.011(5) -0.009(5) -0.008(4)
C47 0.033(5) 0.026(5) 0.038(5) 0.011(4) -0.015(4) -0.021(4)
C48 0.037(5) 0.035(6) 0.028(5) 0.006(4) -0.010(4) -0.014(4)
C49 0.037(5) 0.039(6) 0.027(5) 0.008(4) -0.016(4) -0.018(4)
C50 0.068(7) 0.032(6) 0.031(6) -0.004(5) -0.029(5) -0.005(5)

loop_
_atom_type_symbol
_atom_type_description
_atom_type_scat_dispersion_real
_atom_type_scat_dispersion_imag
_atom_type_scat_source
Gd Gd -0.1653 3.9035
;
International Tables for Crystallography
(Vol. C, Tables 4.2.6.8 and 6.1.1.4)
;
C C 0.0033 0.0016
;
International Tables for Crystallography
(Vol. C, Tables 4.2.6.8 and 6.1.1.4)
;
H H 0.0000 0.0000
;
International Tables for Crystallography
(Vol. C, Table 6.1.1.4)
;
N N 0.0061 0.0033
;
International Tables for Crystallography
(Vol. C, Tables 4.2.6.8 and 6.1.1.4)
;
O O 0.0106 0.0060
;
International Tables for Crystallography
(Vol. C, Tables 4.2.6.8 and 6.1.1.4)
;
F F 0.0171 0.0103
;
International Tables for Crystallography
(Vol. C, Tables 4.2.6.8 and 6.1.1.4)
;

loop_
_geom_angle_atom_site_label_1
_geom_angle_atom_site_label_2
_geom_angle_atom_site_label_3
_geom_angle
_geom_angle_publ_flag
O1 Gd1 O2 145.53(19) yes
O1 Gd1 O3 75.05(19) yes
O1 Gd1 O4 100.78(16) yes
O1 Gd1 O5 75.75(17) yes
O1 Gd1 O6 73.92(19) yes
O1 Gd1 O7 88.86(15) yes
O1 Gd1 O8 145.0(2) yes
O2 Gd1 O3 137.98(17) yes
O2 Gd1 O4 84.73(17) yes
O2 Gd1 O5 73.35(16) yes
O2 Gd1 O6 81.40(17) yes
O2 Gd1 O7 105.98(16) yes
O2 Gd1 O8 69.38(18) yes
O3 Gd1 O4 73.39(18) yes
O3 Gd1 O5 129.98(16) yes
O3 Gd1 O6 135.85(16) yes
O3 Gd1 O7 77.10(18) yes
O3 Gd1 O8 72.02(19) yes
O4 Gd1 O5 73.34(17) yes
O4 Gd1 O6 143.12(17) yes
O4 Gd1 O7 145.2(2) yes
O4 Gd1 O8 81.02(16) yes
O5 Gd1 O6 69.97(15) yes
O5 Gd1 O7 141.28(18) yes
O5 Gd1 O8 136.19(15) yes
O6 Gd1 O7 71.67(18) yes
O6 Gd1 O8 124.43(17) yes
O7 Gd1 O8 72.59(15) yes
O9 Gd2 O10 78.88(16) yes
O9 Gd2 O11 75.77(16) yes
O9 Gd2 O12 99.62(18) yes
O9 Gd2 O13 75.53(16) yes
O9 Gd2 O14 144.33(14) yes
O9 Gd2 O15 145.18(16) yes
O9 Gd2 O16 87.80(18) yes
O10 Gd2 O11 138.51(19) yes
O10 Gd2 O12 145.65(15) yes
O10 Gd2 O13 74.88(17) yes
O10 Gd2 O14 84.38(18) yes
O10 Gd2 O15 117.23(16) yes
O10 Gd2 O16 67.85(16) yes
O11 Gd2 O12 71.56(18) yes
O11 Gd2 O13 127.91(15) yes
O11 Gd2 O14 133.39(19) yes
O11 Gd2 O15 72.45(16) yes
O11 Gd2 O16 78.82(17) yes
O12 Gd2 O13 71.61(17) yes
O12 Gd2 O14 77.26(18) yes
O12 Gd2 O15 83.61(18) yes
O12 Gd2 O16 146.43(16) yes
O13 Gd2 O14 69.76(15) yes
O13 Gd2 O15 136.63(19) yes
O13 Gd2 O16 141.46(19) yes
O14 Gd2 O15 70.39(16) yes
O14 Gd2 O16 114.63(17) yes
O15 Gd2 O16 72.5(2) yes
Gd1 O1 N1 135.1(5) yes
Gd1 O3 C12 132.6(5) yes
Gd1 O4 C14 133.7(5) yes
Gd1 O5 C17 130.6(4) yes
Gd1 O6 C19 131.7(4) yes
Gd1 O7 C22 134.4(4) yes
Gd1 O8 C24 131.1(4) yes
Gd2 O9 N2 130.6(4) yes
Gd2 O11 C37 132.8(5) yes
Gd2 O12 C39 135.2(5) yes
Gd2 O13 C42 128.6(4) yes
Gd2 O14 C44 130.4(4) yes
Gd2 O15 C47 136.0(6) yes
Gd2 O16 C49 134.4(6) yes
O1 N1 C1 115.3(5) yes
O1 N1 C7 116.0(6) yes
C1 N1 C7 127.7(7) yes
O9 N2 C26 116.7(7) yes
O9 N2 C32 117.3(6) yes
C26 N2 C32 125.6(6) yes
N1 C1 C2 117.2(8) yes
N1 C1 C6 121.8(6) yes
C2 C1 C6 120.9(7) yes
C1 C2 C3 118.4(9) yes
C2 C3 C4 120.7(8) yes
C3 C4 C5 120.7(8) yes
C4 C5 C6 119.1(10) yes
C1 C6 C5 120.1(7) yes
N1 C7 C8 103.0(6) yes
N1 C7 C9 111.1(8) yes
N1 C7 C10 113.5(6) yes
C8 C7 C9 105.1(6) yes
C8 C7 C10 108.8(8) yes
C9 C7 C10 114.3(7) yes
F1 C11 F2 105.2(6) yes
F1 C11 F3 107.4(8) yes
F1 C11 C12 112.3(7) yes
F2 C11 F3 105.8(7) yes
F2 C11 C12 109.5(8) yes
F3 C11 C12 115.9(6) yes
O3 C12 C11 114.6(6) yes
O3 C12 C13 128.6(9) yes
C11 C12 C13 116.7(8) yes
C12 C13 C14 121.1(9) yes
O4 C14 C13 128.4(7) yes
O4 C14 C15 115.0(8) yes
C13 C14 C15 116.5(8) yes
F4 C15 F5 105.4(7) yes
F4 C15 F6 107.9(7) yes
F4 C15 C14 111.3(6) yes
F5 C15 F6 106.2(6) yes
F5 C15 C14 112.3(7) yes
F6 C15 C14 113.3(8) yes
F7 C16 F8 104.9(5) yes
F7 C16 F9 106.9(6) yes
F7 C16 C17 111.6(8) yes
F8 C16 F9 106.9(7) yes
F8 C16 C17 111.5(7) yes
F9 C16 C17 114.4(6) yes
O5 C17 C16 115.0(6) yes
O5 C17 C18 127.6(6) yes
C16 C17 C18 117.3(7) yes
C17 C18 C19 120.6(7) yes
O6 C19 C18 128.3(7) yes
O6 C19 C20 114.8(6) yes
C18 C19 C20 116.9(7) yes
F10 C20 F11 107.5(8) yes
F10 C20 F12 106.4(7) yes
F10 C20 C19 111.4(6) yes
F11 C20 F12 106.5(6) yes
F11 C20 C19 113.0(7) yes
F12 C20 C19 111.7(7) yes
F13 C21 F14 105.5(6) yes
F13 C21 F15 106.9(7) yes
F13 C21 C22 109.4(7) yes
F14 C21 F15 108.0(7) yes
F14 C21 C22 113.4(7) yes
F15 C21 C22 113.2(6) yes
O7 C22 C21 112.3(7) yes
O7 C22 C23 128.5(6) yes
C21 C22 C23 119.2(7) yes
C22 C23 C24 120.7(7) yes
O8 C24 C23 129.3(8) yes
O8 C24 C25 113.3(6) yes
C23 C24 C25 117.4(7) yes
F16 C25 F17 106.7(7) yes
F16 C25 F18 107.4(9) yes
F16 C25 C24 110.4(6) yes
F17 C25 F18 106.7(7) yes
F17 C25 C24 110.7(9) yes
F18 C25 C24 114.5(7) yes
N2 C26 C27 117.0(7) yes
N2 C26 C31 122.8(8) yes
C27 C26 C31 120.1(8) yes
C26 C27 C28 119.0(7) yes
C27 C28 C29 120.5(8) yes
C28 C29 C30 120.2(9) yes
C29 C30 C31 120.7(8) yes
C26 C31 C30 119.5(8) yes
N2 C32 C33 109.1(6) yes
N2 C32 C34 106.5(7) yes
N2 C32 C35 110.8(7) yes
C33 C32 C34 109.2(7) yes
C33 C32 C35 109.9(8) yes
C34 C32 C35 111.2(6) yes
F19 C36 F20 106.3(10) yes
F19 C36 F21 105.8(7) yes
F19 C36 C37 112.2(7) yes
F20 C36 F21 104.6(8) yes
F20 C36 C37 113.5(7) yes
F21 C36 C37 113.8(9) yes
O11 C37 C36 113.7(8) yes
O11 C37 C38 128.2(7) yes
C36 C37 C38 118.1(8) yes
C37 C38 C39 119.2(8) yes
O12 C39 C38 129.0(9) yes
O12 C39 C40 112.5(7) yes
C38 C39 C40 118.5(8) yes
F22 C40 F23 106.2(7) yes
F22 C40 F24 108.5(8) yes
F22 C40 C39 114.2(7) yes
F23 C40 F24 107.1(7) yes
F23 C40 C39 109.1(8) yes
F24 C40 C39 111.4(7) yes
F25 C41 F26 107.7(7) yes
F25 C41 F27 105.2(7) yes
F25 C41 C42 111.7(7) yes
F26 C41 F27 106.1(7) yes
F26 C41 C42 115.0(8) yes
F27 C41 C42 110.5(7) yes
O13 C42 C41 114.5(7) yes
O13 C42 C43 127.3(6) yes
C41 C42 C43 118.3(8) yes
C42 C43 C44 120.4(8) yes
O14 C44 C43 128.2(8) yes
O14 C44 C45 113.0(6) yes
C43 C44 C45 118.8(8) yes
F28 C45 F29 107.9(8) yes
F28 C45 F30 106.8(6) yes
F28 C45 C44 110.0(6) yes
F29 C45 F30 106.7(6) yes
F29 C45 C44 113.6(6) yes
F30 C45 C44 111.5(8) yes
F31 C46 F32 106.2(8) yes
F31 C46 F33 107.4(6) yes
F31 C46 C47 110.6(7) yes
F32 C46 F33 105.7(7) yes
F32 C46 C47 112.0(6) yes
F33 C46 C47 114.4(8) yes
O15 C47 C46 115.1(9) yes
O15 C47 C48 126.6(8) yes
C46 C47 C48 118.3(6) yes
C47 C48 C49 121.4(7) yes
O16 C49 C48 128.1(9) yes
O16 C49 C50 112.1(8) yes
C48 C49 C50 119.7(7) yes
F34 C50 F35 106.4(8) yes
F34 C50 F36 106.9(7) yes
F34 C50 C49 112.1(8) yes
F35 C50 F36 107.6(8) yes
F35 C50 C49 111.8(7) yes
F36 C50 C49 111.7(8) yes
Gd1 O2 H35 120.004 no
Gd1 O2 H36 119.999 no
H35 O2 H36 119.997 no
Gd2 O10 H37 119.985 no
Gd2 O10 H38 120.013 no
H37 O10 H38 120.002 no
C1 C2 H1 120.820 no
C3 C2 H1 120.807 no
C2 C3 H2 119.633 no
C4 C3 H2 119.620 no
C3 C4 H3 119.645 no
C5 C4 H3 119.647 no
C4 C5 H4 120.454 no
C6 C5 H4 120.457 no
C1 C6 H5 119.929 no
C5 C6 H5 119.940 no
C7 C8 H6 109.489 no
C7 C8 H7 109.546 no
C7 C8 H8 109.466 no
H6 C8 H7 109.443 no
H6 C8 H8 109.444 no
H7 C8 H8 109.439 no
C7 C9 H9 109.503 no
C7 C9 H10 109.542 no
C7 C9 H11 109.463 no
H9 C9 H10 109.441 no
H9 C9 H11 109.437 no
H10 C9 H11 109.442 no
C7 C10 H12 109.413 no
C7 C10 H13 109.540 no
C7 C10 H14 109.549 no
H12 C10 H13 109.445 no
H12 C10 H14 109.444 no
H13 C10 H14 109.436 no
C12 C13 H15 119.472 no
C14 C13 H15 119.450 no
C17 C18 H16 119.698 no
C19 C18 H16 119.699 no
C22 C23 H17 119.665 no
C24 C23 H17 119.648 no
C26 C27 H18 120.499 no
C28 C27 H18 120.499 no
C27 C28 H19 119.745 no
C29 C28 H19 119.754 no
C28 C29 H20 119.909 no
C30 C29 H20 119.910 no
C29 C30 H21 119.664 no
C31 C30 H21 119.656 no
C26 C31 H22 120.268 no
C30 C31 H22 120.242 no
C32 C33 H23 109.514 no
C32 C33 H24 109.488 no
C32 C33 H25 109.498 no
H23 C33 H24 109.440 no
H23 C33 H25 109.450 no
H24 C33 H25 109.437 no
C32 C34 H26 109.484 no
C32 C34 H27 109.496 no
C32 C34 H28 109.521 no
H26 C34 H27 109.441 no
H26 C34 H28 109.447 no
H27 C34 H28 109.438 no
C32 C35 H29 109.499 no
C32 C35 H30 109.497 no
C32 C35 H31 109.510 no
H29 C35 H30 109.447 no
H29 C35 H31 109.436 no
H30 C35 H31 109.438 no
C37 C38 H32 120.405 no
C39 C38 H32 120.416 no
C42 C43 H33 119.774 no
C44 C43 H33 119.781 no
C47 C48 H34 119.308 no
C49 C48 H34 119.308 no

loop_
_geom_bond_atom_site_label_1
_geom_bond_atom_site_label_2
_geom_bond_distance
_geom_bond_publ_flag
Gd1 O1 2.325(5) yes
Gd1 O2 2.400(5) yes
Gd1 O3 2.378(6) yes
Gd1 O4 2.350(4) yes
Gd1 O5 2.436(5) yes
Gd1 O6 2.403(6) yes
Gd1 O7 2.340(4) yes
Gd1 O8 2.397(5) yes
Gd2 O9 2.376(5) yes
Gd2 O10 2.408(5) yes
Gd2 O11 2.394(4) yes
Gd2 O12 2.323(6) yes
Gd2 O13 2.473(4) yes
Gd2 O14 2.365(5) yes
Gd2 O15 2.350(5) yes
Gd2 O16 2.353(6) yes
F1 C11 1.346(10) yes
F2 C11 1.355(9) yes
F3 C11 1.323(12) yes
F4 C15 1.320(10) yes
F5 C15 1.345(10) yes
F6 C15 1.319(12) yes
F7 C16 1.347(11) yes
F8 C16 1.361(11) yes
F9 C16 1.333(9) yes
F10 C20 1.336(13) yes
F11 C20 1.323(8) yes
F12 C20 1.312(10) yes
F13 C21 1.358(12) yes
F14 C21 1.329(9) yes
F15 C21 1.309(10) yes
F16 C25 1.347(11) yes
F17 C25 1.345(12) yes
F18 C25 1.316(11) yes
F19 C36 1.276(11) yes
F20 C36 1.274(12) yes
F21 C36 1.305(13) yes
F22 C40 1.329(11) yes
F23 C40 1.353(8) yes
F24 C40 1.329(11) yes
F25 C41 1.325(10) yes
F26 C41 1.305(12) yes
F27 C41 1.332(11) yes
F28 C45 1.330(10) yes
F29 C45 1.332(11) yes
F30 C45 1.335(9) yes
F31 C46 1.334(10) yes
F32 C46 1.335(12) yes
F33 C46 1.329(8) yes
F34 C50 1.342(8) yes
F35 C50 1.324(12) yes
F36 C50 1.333(11) yes
O1 N1 1.314(9) yes
O3 C12 1.246(11) yes
O4 C14 1.263(12) yes
O5 C17 1.263(10) yes
O6 C19 1.254(10) yes
O7 C22 1.252(9) yes
O8 C24 1.254(9) yes
O9 N2 1.319(8) yes
O11 C37 1.265(11) yes
O12 C39 1.258(10) yes
O13 C42 1.273(11) yes
O14 C44 1.252(11) yes
O15 C47 1.252(9) yes
O16 C49 1.271(8) yes
N1 C1 1.437(10) yes
N1 C7 1.497(9) yes
N2 C26 1.421(12) yes
N2 C32 1.497(13) yes
C1 C2 1.367(11) yes
C1 C6 1.389(14) yes
C2 C3 1.397(10) yes
C3 C4 1.363(16) yes
C4 C5 1.380(12) yes
C5 C6 1.375(11) yes
C7 C8 1.610(14) yes
C7 C9 1.485(13) yes
C7 C10 1.474(12) yes
C11 C12 1.520(15) yes
C12 C13 1.383(10) yes
C13 C14 1.399(13) yes
C14 C15 1.527(10) yes
C16 C17 1.507(10) yes
C17 C18 1.370(10) yes
C18 C19 1.399(9) yes
C19 C20 1.542(11) yes
C21 C22 1.538(9) yes
C22 C23 1.386(12) yes
C23 C24 1.371(9) yes
C24 C25 1.547(13) yes
C26 C27 1.396(12) yes
C26 C31 1.396(11) yes
C27 C28 1.396(13) yes
C28 C29 1.362(12) yes
C29 C30 1.392(13) yes
C30 C31 1.367(14) yes
C32 C33 1.516(13) yes
C32 C34 1.575(10) yes
C32 C35 1.498(10) yes
C36 C37 1.521(11) yes
C37 C38 1.392(14) yes
C38 C39 1.390(10) yes
C39 C40 1.542(15) yes
C41 C42 1.518(10) yes
C42 C43 1.376(12) yes
C43 C44 1.410(9) yes
C44 C45 1.537(12) yes
C46 C47 1.509(13) yes
C47 C48 1.401(14) yes
C48 C49 1.381(13) yes
C49 C50 1.540(15) yes
O2 H35 0.930 no
O2 H36 0.930 no
O10 H37 0.930 no
O10 H38 0.930 no
C2 H1 0.930 no
C3 H2 0.930 no
C4 H3 0.930 no
C5 H4 0.930 no
C6 H5 0.930 no
C8 H6 0.960 no
C8 H7 0.960 no
C8 H8 0.960 no
C9 H9 0.960 no
C9 H10 0.960 no
C9 H11 0.960 no
C10 H12 0.960 no
C10 H13 0.960 no
C10 H14 0.960 no
C13 H15 0.930 no
C18 H16 0.930 no
C23 H17 0.930 no
C27 H18 0.930 no
C28 H19 0.930 no
C29 H20 0.930 no
C30 H21 0.930 no
C31 H22 0.930 no
C33 H23 0.960 no
C33 H24 0.960 no
C33 H25 0.960 no
C34 H26 0.960 no
C34 H27 0.960 no
C34 H28 0.960 no
C35 H29 0.960 no
C35 H30 0.960 no
C35 H31 0.960 no
C38 H32 0.930 no
C43 H33 0.930 no
C48 H34 0.930 no

loop_
_geom_contact_atom_site_label_1
_geom_contact_atom_site_label_2
_geom_contact_distance
_geom_contact_publ_flag
_geom_contact_site_symmetry_2
F1 O3 2.753(8) no .
F1 C6 3.393(9) no .
F1 C8 3.296(12) no .
F1 C13 3.462(9) no .
F2 F16 3.394(7) no .
F2 O3 2.811(8) no .
F2 C13 3.358(9) no .
F2 C23 3.533(11) no .
F2 C24 3.472(12) no .
F3 O3 3.498(9) no .
F3 C13 2.721(11) no .
F4 O4 3.229(7) no .
F4 C13 2.962(9) no .
F5 O4 3.351(7) no .
F5 C3 3.489(9) no .
F5 C4 3.520(9) no .
F5 C13 2.875(8) no .
F6 O4 2.589(6) no .
F7 O5 2.645(6) no .
F7 C2 3.438(11) no .
F7 C18 3.539(8) no .
F8 O5 2.985(7) no .
F8 C18 3.219(7) no .
F9 O5 3.474(6) no .
F9 C18 2.738(8) no .
F10 O6 3.367(9) no .
F10 C18 2.843(10) no .
F11 O6 2.599(7) no .
F12 O6 3.181(7) no .
F12 C9 3.445(12) no .
F12 C18 3.023(7) no .
F13 O7 2.756(6) no .
F13 C23 3.433(9) no .
F14 O7 3.479(6) no .
F14 C23 2.742(8) no .
F15 O7 2.780(6) no .
F15 C23 3.439(8) no .
F16 O8 2.710(8) no .
F16 C23 3.483(9) no .
F17 O8 2.860(7) no .
F17 C23 3.342(8) no .
F18 O8 3.491(7) no .
F18 C23 2.733(10) no .
F19 F31 3.335(8) no .
F19 O11 2.735(7) no .
F19 C38 3.415(10) no .
F20 O11 2.834(7) no .
F20 C31 3.197(9) no .
F20 C34 3.467(12) no .
F20 C38 3.352(11) no .
F21 O11 3.473(8) no .
F21 C38 2.705(9) no .
F22 O12 3.498(8) no .
F22 C38 2.750(11) no .
F23 O12 2.786(8) no .
F23 C28 3.368(11) no .
F23 C38 3.392(9) no .
F24 F28 3.272(7) no .
F24 O12 2.735(9) no .
F24 C38 3.468(10) no .
F25 O13 2.726(6) no .
F25 C27 3.265(9) no .
F25 C28 3.396(9) no .
F25 C43 3.463(8) no .
F26 O13 3.493(8) no .
F26 C43 2.726(7) no .
F27 O13 2.845(6) no .
F27 C43 3.340(8) no .
F28 F32 3.552(7) no .
F28 O14 2.798(9) no .
F28 C43 3.406(8) no .
F29 O14 3.488(8) no .
F29 C43 2.751(10) no .
F30 O14 2.737(7) no .
F30 C43 3.486(8) no .
F31 O15 2.964(6) no .
F31 C48 3.227(11) no .
F32 O15 2.642(7) no .
F32 C48 3.565(12) no .
F33 O15 3.458(6) no .
F33 C48 2.773(10) no .
F34 O16 3.493(7) no .
F34 C48 2.736(11) no .
F35 O16 2.738(8) no .
F35 C48 3.490(12) no .
F36 O16 2.839(8) no .
F36 C48 3.374(12) no .
O1 C2 2.685(8) no .
O1 C6 3.564(11) no .
O1 C8 3.263(12) no .
O1 C9 2.622(8) no .
O1 C10 3.566(11) no .
O1 C17 3.185(10) no .
O1 C18 3.288(11) no .
O1 C19 3.148(11) no .
O3 N1 2.983(8) no .
O3 C1 3.222(8) no .
O3 C8 3.526(10) no .
O3 C14 2.894(8) no .
O3 C22 3.367(9) no .
O3 C23 3.488(9) no .
O3 C24 3.189(9) no .
O4 C2 3.466(9) no .
O4 C12 2.906(11) no .
O5 C2 3.591(11) no .
O5 C19 2.862(8) no .
O6 C17 2.885(8) no .
O7 C24 2.874(10) no .
O8 C12 3.277(11) no .
O8 C14 3.572(9) no .
O8 C22 2.882(8) no .
O9 C27 2.706(10) no .
O9 C31 3.584(9) no .
O9 C33 2.654(12) no .
O9 C34 3.257(10) no .
O9 C35 3.584(10) no .
O11 N2 2.963(8) no .
O11 C26 3.151(8) no .
O11 C31 3.516(8) no .
O11 C34 3.422(12) no .
O11 C39 2.860(11) no .
O11 C47 3.349(8) no .
O11 C49 3.515(10) no .
O12 C27 3.364(9) no .
O12 C37 2.870(9) no .
O12 C42 3.042(8) no .
O12 C43 3.208(8) no .
O12 C44 3.105(8) no .
O13 C27 3.549(8) no .
O13 C44 2.868(10) no .
O14 C42 2.889(8) no .
O15 C37 3.288(9) no .
O15 C39 3.543(9) no .
O15 C49 2.873(12) no .
O16 C47 2.902(11) no .
C1 C4 2.743(11) no .
C1 C8 3.340(10) no .
C1 C10 3.037(10) no .
C1 C12 3.559(10) no .
C2 C5 2.782(15) no .
C3 C6 2.745(11) no .
C6 C7 3.196(12) no .
C6 C8 3.422(11) no .
C6 C10 3.251(11) no .
C6 C12 3.599(10) no .
C12 C24 3.591(12) no .
C26 C29 2.765(13) no .
C26 C34 3.360(13) no .
C26 C35 2.948(15) no .
C26 C37 3.542(11) no .
C27 C30 2.770(11) no .
C28 C31 2.774(13) no .
C31 C32 3.139(14) no .
C31 C34 3.465(13) no .
C31 C35 3.111(15) no .
C31 C37 3.513(11) no .
F1 F22 3.313(6) no 1_545
F1 F31 3.236(8) no 1_545
F1 F32 3.581(7) no 1_545
F1 C38 3.557(10) no 1_545
F2 F14 3.336(6) no 2_556
F2 F22 3.254(6) no 1_545
F2 F34 3.511(7) no 2_565
F3 F21 3.518(9) no 1_545
F3 F31 2.816(8) no 1_545
F3 F34 3.228(7) no 2_565
F3 F35 3.109(6) no 2_565
F4 F4 2.722(7) no 2_565
F4 C33 3.395(11) no .
F5 F7 3.056(6) no 2_665
F5 F8 3.203(6) no 2_665
F5 F9 3.057(5) no 2_665
F5 C16 3.359(8) no 2_665
F6 F7 3.043(6) no 2_665
F6 F36 2.918(6) no .
F6 O10 3.066(9) no .
F6 O16 3.522(8) no .
F7 F5 3.056(6) no 2_665
F7 F6 3.043(6) no 2_665
F7 F36 3.287(7) no 2_665
F7 O10 3.412(6) no .
F8 F5 3.203(6) no 2_665
F8 F30 3.447(8) no .
F8 O10 3.311(7) no .
F8 O14 3.082(7) no .
F8 C44 3.264(10) no .
F9 F5 3.057(5) no 2_665
F9 F16 3.372(6) no 1_655
F9 F36 3.077(8) no 2_665
F9 C35 3.518(12) no 1_655
F10 F23 3.211(8) no 2_666
F10 F24 3.066(6) no 2_666
F10 F26 2.965(8) no 2_666
F10 F27 3.308(7) no .
F10 C43 3.318(11) no 2_666
F11 F24 3.518(7) no 2_666
F11 F27 3.400(7) no .
F11 F29 2.949(8) no 2_666
F12 F15 2.971(7) no 2_656
F12 F18 3.191(6) no 1_655
F12 F24 3.177(8) no 2_666
F13 C30 3.557(11) no 2_566
F14 F2 3.336(6) no 2_556
F14 F14 3.305(8) no 2_556
F14 F18 3.141(7) no 2_556
F14 F22 2.930(6) no 2_566
F14 C23 3.281(11) no 2_556
F15 F12 2.971(7) no 2_656
F15 F18 3.179(6) no 2_556
F15 F22 3.464(8) no 1_545
F15 C9 3.583(11) no 2_656
F16 F9 3.372(6) no 1_455
F16 F34 3.579(9) no 2_565
F17 F23 3.029(6) no 2_566
F17 C35 3.350(9) no .
F18 F12 3.191(6) no 1_455
F18 F14 3.141(7) no 2_556
F18 F15 3.179(6) no 2_556
F18 F23 3.322(8) no 2_566
F19 F19 3.005(7) no 2_575
F19 F31 3.225(9) no 2_575
F19 F33 3.598(8) no 2_575
F20 F33 3.088(8) no 2_575
F21 F3 3.518(9) no 1_565
F21 F34 3.039(8) no 2_575
F22 F1 3.313(6) no 1_565
F22 F2 3.254(6) no 1_565
F22 F14 2.930(6) no 2_566
F22 F15 3.464(8) no 1_565
F22 C23 3.499(8) no 2_566
F23 F10 3.211(8) no 2_666
F23 F17 3.029(6) no 2_566
F23 F18 3.322(8) no 2_566
F23 C23 3.506(9) no 2_566
F23 C25 3.495(11) no 2_566
F24 F10 3.066(6) no 2_666
F24 F11 3.518(7) no 2_666
F24 F12 3.177(8) no 2_666
F24 C8 3.022(12) no 1_565
F24 C20 3.504(10) no 2_666
F26 F10 2.965(8) no 2_666
F26 F26 2.922(7) no 2_666
F27 F10 3.308(7) no .
F27 F11 3.400(7) no .
F27 O2 3.420(8) no .
F27 O6 2.973(8) no .
F27 C19 3.002(10) no .
F27 C20 3.395(10) no .
F27 C30 3.430(9) no 2_566
F29 F11 2.949(8) no 2_666
F29 C30 3.464(11) no 1_655
F29 C31 3.227(9) no 1_655
F30 F8 3.447(8) no .
F30 C4 3.526(12) no 2_665
F30 C34 3.380(9) no 1_655
F31 F1 3.236(8) no 1_565
F31 F3 2.816(8) no 1_565
F31 F19 3.225(9) no 2_575
F32 F1 3.581(7) no 1_565
F32 F32 3.396(7) no 2_675
F32 C5 3.424(11) no 1_565
F32 C5 3.405(10) no 2_665
F32 C6 3.595(12) no 1_565
F33 F19 3.598(8) no 2_575
F33 F20 3.088(8) no 2_575
F33 C6 3.524(9) no 2_665
F33 C10 3.511(11) no 2_665
F34 F2 3.511(7) no 2_565
F34 F3 3.228(7) no 2_565
F34 F16 3.579(9) no 2_565
F34 F21 3.039(8) no 2_575
F35 F3 3.109(6) no 2_565
F36 F6 2.918(6) no .
F36 F7 3.287(7) no 2_665
F36 F9 3.077(8) no 2_665
F36 C2 3.370(9) no 2_665
O2 F27 3.420(8) no .
O2 O9 2.847(6) no .
O2 O10 3.276(5) no .
O2 O13 2.785(8) no .
O2 C29 3.421(8) no 2_566
O4 O10 3.223(8) no .
O5 O10 2.784(6) no .
O6 F27 2.973(8) no .
O7 C29 3.537(11) no 2_566
O9 O2 2.847(6) no .
O10 F6 3.066(9) no .
O10 F7 3.412(6) no .
O10 F8 3.311(7) no .
O10 O2 3.276(5) no .
O10 O4 3.223(8) no .
O10 O5 2.784(6) no .
O10 C17 3.579(8) no .
O13 O2 2.785(8) no .
O14 F8 3.082(7) no .
O14 C4 3.324(9) no 2_665
O15 C4 3.573(10) no 2_665
O16 F6 3.522(8) no .
C2 F36 3.370(9) no 2_665
C4 F30 3.526(12) no 2_665
C4 O14 3.324(9) no 2_665
C4 O15 3.573(10) no 2_665
C5 F32 3.424(11) no 1_545
C5 F32 3.405(10) no 2_665
C5 C47 3.484(10) no 2_665
C6 F32 3.595(12) no 1_545
C6 F33 3.524(9) no 2_665
C8 F24 3.022(12) no 1_545
C9 F15 3.583(11) no 2_656
C10 F33 3.511(11) no 2_665
C16 F5 3.359(8) no 2_665
C17 O10 3.579(8) no .
C19 F27 3.002(10) no .
C20 F24 3.504(10) no 2_666
C20 F27 3.395(10) no .
C23 F14 3.281(11) no 2_556
C23 F22 3.499(8) no 2_566
C23 F23 3.506(9) no 2_566
C25 F23 3.495(11) no 2_566
C29 O2 3.421(8) no 2_566
C29 O7 3.537(11) no 2_566
C30 F13 3.557(11) no 2_566
C30 F27 3.430(9) no 2_566
C30 F29 3.464(11) no 1_455
C31 F29 3.227(9) no 1_455
C33 F4 3.395(11) no .
C34 F30 3.380(9) no 1_455
C35 F9 3.518(12) no 1_455
C35 F17 3.350(9) no .
C38 F1 3.557(10) no 1_565
C43 F10 3.318(11) no 2_666
C44 F8 3.264(10) no .
C47 C5 3.484(10) no 2_665
F1 H5 2.9282 no .
F1 H7 3.1304 no .
F1 H8 2.6034 no .
F2 H15 3.5123 no .
F3 H15 2.3511 no .
F4 H15 2.8159 no .
F5 H2 3.3838 no .
F5 H3 3.4169 no .
F5 H15 2.6902 no .
F7 H1 2.6645 no .
F7 H2 3.2816 no .
F8 H16 3.3113 no .
F9 H16 2.3971 no .
F10 H16 2.6519 no .
F12 H9 2.8311 no .
F12 H10 3.2748 no .
F12 H16 2.9035 no .
F14 H17 2.3986 no .
F15 H7 2.9058 no .
F15 H10 3.4132 no .
F15 H17 3.5816 no .
F17 H17 3.4576 no .
F18 H17 2.3733 no .
F20 H22 2.7265 no .
F20 H26 2.6255 no .
F20 H28 3.5118 no .
F20 H32 3.4849 no .
F21 H32 2.3715 no .
F22 H32 2.4092 no .
F23 H19 3.0049 no .
F23 H32 3.5611 no .
F25 H18 2.5900 no .
F25 H19 2.8451 no .
F26 H33 2.3824 no .
F27 H33 3.4772 no .
F28 H33 3.5664 no .
F29 H33 2.4079 no .
F31 H34 3.3044 no .
F33 H34 2.4529 no .
F34 H34 2.3840 no .
F35 H23 3.5380 no .
F35 H28 2.8820 no .
F36 H34 3.5134 no .
F36 H38 3.4960 no .
O1 H1 2.4052 no .
O1 H7 3.0783 no .
O1 H9 2.7175 no .
O1 H10 2.3531 no .
O1 H11 3.5589 no .
O3 H7 2.9483 no .
O3 H8 3.4247 no .
O3 H15 3.1677 no .
O4 H1 3.3142 no .
O4 H15 3.1950 no .
O4 H36 3.5205 no .
O5 H1 2.7872 no .
O5 H16 3.1682 no .
O5 H35 2.7292 no .
O6 H10 3.2024 no .
O6 H16 3.1864 no .
O6 H35 3.1357 no .
O7 H7 3.2300 no .
O7 H10 3.0838 no .
O7 H17 3.1752 no .
O8 H17 3.1717 no .
O8 H36 2.4815 no .
O9 H18 2.4266 no .
O9 H23 2.4389 no .
O9 H25 2.6894 no .
O9 H28 3.0666 no .
O9 H37 3.4595 no .
O9 H38 3.4442 no .
O10 H23 3.5338 no .
O11 H22 3.5962 no .
O11 H26 3.2067 no .
O11 H28 2.9404 no .
O11 H32 3.1969 no .
O12 H18 3.2617 no .
O12 H32 3.1943 no .
O13 H18 2.7682 no .
O13 H33 3.1809 no .
O13 H37 2.7504 no .
O14 H33 3.1955 no .
O14 H37 3.3360 no .
O15 H34 3.1742 no .
O16 H23 3.3122 no .
O16 H28 3.0734 no .
O16 H34 3.1854 no .
O16 H37 3.5844 no .
O16 H38 2.4163 no .
N1 H1 2.5464 no .
N1 H5 2.6441 no .
N1 H6 3.2751 no .
N1 H7 2.5958 no .
N1 H8 2.6076 no .
N1 H9 2.7208 no .
N1 H10 2.5753 no .
N1 H11 3.2781 no .
N1 H12 3.2976 no .
N1 H13 2.6209 no .
N1 H14 2.7451 no .
N2 H18 2.5573 no .
N2 H22 2.6635 no .
N2 H23 2.6380 no .
N2 H24 3.2861 no .
N2 H25 2.6381 no .
N2 H26 2.6392 no .
N2 H27 3.2959 no .
N2 H28 2.6395 no .
N2 H29 2.6518 no .
N2 H30 3.2912 no .
N2 H31 2.6517 no .
C1 H2 3.2130 no .
C1 H4 3.2380 no .
C1 H8 3.0961 no .
C1 H13 2.7227 no .
C1 H14 3.2206 no .
C2 H3 3.2360 no .
C2 H5 3.2318 no .
C3 H4 3.2226 no .
C4 H1 3.2383 no .
C4 H5 3.2167 no .
C5 H2 3.2197 no .
C6 H1 3.2404 no .
C6 H3 3.2143 no .
C6 H8 2.8135 no .
C6 H13 2.5696 no .
C7 H5 2.9618 no .
C8 H5 2.8482 no .
C8 H9 3.3161 no .
C8 H10 2.6108 no .
C8 H11 2.5955 no .
C8 H12 2.6432 no .
C8 H13 2.6910 no .
C8 H14 3.3544 no .
C9 H6 2.6563 no .
C9 H7 2.6155 no .
C9 H8 3.2912 no .
C9 H12 2.6857 no .
C9 H13 3.3002 no .
C9 H14 2.6866 no .
C10 H5 2.9602 no .
C10 H6 2.7003 no .
C10 H7 3.3289 no .
C10 H8 2.6990 no .
C10 H9 2.6881 no .
C10 H10 3.2983 no .
C10 H11 2.6889 no .
C11 H15 2.5832 no .
C15 H15 2.6001 no .
C16 H1 3.2374 no .
C16 H16 2.5808 no .
C17 H1 2.9697 no .
C17 H35 3.5190 no .
C19 H9 3.5562 no .
C19 H10 3.4536 no .
C20 H16 2.6210 no .
C21 H17 2.6523 no .
C22 H7 3.5880 no .
C24 H36 3.4737 no .
C25 H17 2.6047 no .
C26 H19 3.2460 no .
C26 H21 3.2278 no .
C26 H26 3.1331 no .
C26 H29 3.0268 no .
C26 H31 2.6988 no .
C27 H20 3.2338 no .
C27 H22 3.2599 no .
C28 H21 3.2212 no .
C29 H18 3.2326 no .
C29 H22 3.2374 no .
C30 H19 3.2260 no .
C30 H31 3.5213 no .
C31 H18 3.2613 no .
C31 H20 3.2319 no .
C31 H26 2.8843 no .
C31 H29 3.4128 no .
C31 H31 2.4514 no .
C32 H22 2.9035 no .
C33 H26 3.3444 no .
C33 H27 2.7183 no .
C33 H28 2.6857 no .
C33 H29 2.6540 no .
C33 H30 2.6436 no .
C33 H31 3.2994 no .
C34 H22 2.9068 no .
C34 H23 2.6586 no .
C34 H24 2.7179 no .
C34 H25 3.3550 no .
C34 H29 3.3666 no .
C34 H30 2.7240 no .
C34 H31 2.6985 no .
C35 H22 2.8176 no .
C35 H23 3.2957 no .
C35 H24 2.6410 no .
C35 H25 2.6653 no .
C35 H26 2.7340 no .
C35 H27 2.7232 no .
C35 H28 3.3523 no .
C36 H26 3.4911 no .
C36 H32 2.6347 no .
C40 H32 2.6544 no .
C41 H18 3.4821 no .
C41 H33 2.6110 no .
C42 H18 3.4349 no .
C45 H33 2.6669 no .
C46 H34 2.6241 no .
C49 H28 3.5060 no .
C49 H38 3.4135 no .
C50 H34 2.6514 no .
H1 H2 2.3328 no .
H2 H3 2.2830 no .
H3 H4 2.3112 no .
H4 H5 2.3109 no .
H5 H6 3.5206 no .
H5 H7 3.3838 no .
H5 H8 2.0994 no .
H5 H12 3.5668 no .
H5 H13 2.2286 no .
H5 H14 3.5748 no .
H6 H9 3.5412 no .
H6 H10 2.9212 no .
H6 H11 2.4312 no .
H6 H12 2.4783 no .
H6 H13 2.9872 no .
H6 H14 3.5744 no .
H7 H9 3.5157 no .
H7 H10 2.4038 no .
H7 H11 2.8394 no .
H7 H12 3.5178 no .
H7 H13 3.5542 no .
H8 H10 3.4766 no .
H8 H11 3.4841 no .
H8 H12 2.9181 no .
H8 H13 2.5278 no .
H8 H14 3.5940 no .
H9 H12 2.9786 no .
H9 H13 3.5525 no .
H9 H14 2.5337 no .
H10 H12 3.5489 no .
H10 H14 3.5495 no .
H11 H12 2.5337 no .
H11 H13 3.5532 no .
H11 H14 2.9801 no .
H18 H19 2.3294 no .
H19 H20 2.2873 no .
H20 H21 2.3155 no .
H21 H22 2.2958 no .
H22 H26 2.1956 no .
H22 H27 3.5432 no .
H22 H28 3.5019 no .
H22 H29 3.3551 no .
H22 H30 3.4890 no .
H22 H31 2.0677 no .
H23 H26 3.5303 no .
H23 H27 2.9464 no .
H23 H28 2.4689 no .
H23 H29 3.5321 no .
H23 H30 3.5125 no .
H23 H38 3.2890 no .
H24 H26 3.5909 no .
H24 H27 2.5671 no .
H24 H28 2.9843 no .
H24 H29 2.9180 no .
H24 H30 2.4552 no .
H24 H31 3.5175 no .
H25 H28 3.5548 no .
H25 H29 2.4924 no .
H25 H30 2.9388 no .
H25 H31 3.5407 no .
H26 H30 3.0232 no .
H26 H31 2.5463 no .
H27 H30 2.5619 no .
H27 H31 2.9693 no .
H28 H30 3.5842 no .
H28 H31 3.5707 no .
Gd1 H20 3.4749 no 2_566
Gd2 H35 3.5700 no .
F1 H32 3.2596 no 1_545
F2 H32 2.9385 no 1_545
F4 H23 2.9466 no .
F4 H24 3.0687 no .
F4 H24 3.0390 no 2_565
F5 H24 3.1998 no 2_565
F5 H27 2.8225 no 2_565
F5 H30 3.5228 no 2_565
F6 H23 3.2098 no .
F6 H37 3.4941 no .
F6 H38 2.2003 no .
F7 H2 2.9281 no 2_665
F7 H37 2.9013 no .
F7 H38 3.4400 no .
F8 H2 3.4398 no 2_665
F8 H3 2.9458 no 2_665
F8 H30 2.8296 no 1_655
F8 H37 2.7746 no .
F9 H24 3.3272 no 1_655
F9 H30 2.6399 no 1_655
F10 H33 2.6688 no 2_666
F11 H6 2.6686 no 2_656
F11 H11 3.2361 no 2_656
F11 H12 3.3356 no 2_656
F11 H21 2.7860 no 2_566
F11 H33 3.5198 no 2_666
F12 H6 2.8937 no 2_656
F12 H11 3.4779 no 2_656
F13 H9 3.2707 no 2_656
F13 H11 3.1328 no 2_656
F13 H12 3.2243 no 2_656
F13 H14 3.3590 no 2_656
F13 H20 3.4231 no 2_566
F13 H21 3.1033 no 2_566
F13 H32 3.3964 no 2_566
F14 H17 2.5376 no 2_556
F14 H32 3.3831 no 2_566
F15 H9 3.0213 no 2_656
F15 H11 3.2692 no 2_656
F15 H17 3.5085 no 2_556
F16 H24 3.3280 no .
F16 H25 3.0585 no .
F17 H16 3.0281 no 1_455
F17 H19 3.4072 no 2_566
F17 H25 3.0525 no .
F17 H29 2.5320 no .
F17 H30 3.4041 no .
F18 H16 3.3125 no 1_455
F19 H34 3.2306 no 2_575
F20 H12 3.4695 no 1_465
F20 H34 3.5275 no 2_575
F21 H14 3.1127 no 1_465
F21 H34 2.8131 no 2_575
F22 H7 3.4645 no 1_565
F22 H17 2.8485 no 2_566
F23 H17 3.2029 no 2_566
F24 H6 2.5687 no 1_565
F24 H7 3.1120 no 1_565
F24 H8 2.8978 no 1_565
F25 H29 3.2741 no 2_566
F25 H31 3.5550 no 2_566
F25 H35 3.1802 no .
F26 H29 3.5853 no 2_566
F26 H31 3.5950 no 2_566
F26 H33 2.9703 no 2_666
F27 H21 3.3637 no 2_566
F27 H33 3.4155 no 2_666
F27 H35 2.7798 no .
F28 H6 3.2823 no 1_565
F28 H8 3.0992 no 1_565
F28 H12 3.4363 no 1_565
F28 H13 3.3538 no 1_565
F29 H21 3.0368 no 1_655
F29 H22 2.5755 no 1_655
F29 H31 2.9184 no 1_655
F30 H3 2.7829 no 2_665
F30 H4 3.3325 no 2_665
F30 H22 3.2282 no 1_655
F30 H26 2.8325 no 1_655
F30 H27 3.1055 no 1_655
F30 H30 3.3835 no 1_655
F30 H31 3.0591 no 1_655
F32 H4 2.7187 no 1_565
F32 H4 2.8574 no 2_665
F32 H5 3.0634 no 1_565
F33 H4 3.4389 no 1_565
F33 H4 3.5458 no 2_665
F33 H5 3.2904 no 2_665
F33 H13 2.6866 no 2_665
F34 H14 3.0713 no 2_665
F35 H15 2.8933 no 2_565
F36 H1 3.0823 no 2_665
F36 H2 3.5833 no 2_665
O2 H18 3.1706 no .
O2 H20 2.8957 no 2_566
O2 H25 3.2575 no .
O2 H37 2.8938 no .
O4 H23 3.4434 no .
O4 H25 3.4492 no .
O4 H37 3.0309 no .
O4 H38 2.9666 no .
O5 H37 1.8949 no .
O5 H38 3.1950 no .
O6 H20 3.2831 no 2_566
O6 H21 3.3818 no 2_566
O7 H20 2.6865 no 2_566
O8 H20 3.0603 no 2_566
O8 H25 2.8167 no .
O9 H35 2.8227 no .
O9 H36 2.4399 no .
O10 H2 3.1619 no 2_665
O10 H35 2.9854 no .
O13 H35 1.9048 no .
O13 H36 3.1852 no .
O14 H3 2.5257 no 2_665
O15 H3 3.4072 no 2_665
N2 H36 3.0563 no .
C3 H38 3.4919 no 2_665
C9 H11 3.4331 no 2_656
C10 H34 3.3572 no 2_665
C11 H32 3.5715 no 1_545
C14 H23 3.5904 no .
C15 H23 3.3828 no .
C15 H38 3.3185 no .
C16 H30 3.2877 no 1_655
C16 H37 2.9176 no .
C17 H37 2.6712 no .
C20 H6 3.3140 no 2_656
C21 H17 3.5374 no 2_556
C22 H20 2.8454 no 2_566
C23 H20 3.1754 no 2_566
C24 H20 3.2269 no 2_566
C24 H25 3.5880 no .
C25 H16 3.5878 no 1_455
C25 H25 3.4037 no .
C27 H19 3.5530 no 2_566
C27 H36 3.4416 no .
C28 H18 3.4719 no 2_566
C28 H36 3.3675 no 2_566
C29 H36 3.2965 no 2_566
C33 H36 3.3245 no .
C36 H34 3.4563 no 2_575
C41 H35 3.0793 no .
C42 H35 2.8014 no .
C44 H3 3.3596 no 2_665
C45 H3 3.4940 no 2_665
C45 H22 3.4751 no 1_655
C45 H31 3.4676 no 1_655
C46 H4 3.5210 no 1_565
C46 H4 3.4591 no 2_665
C47 H4 3.5286 no 2_665
H1 F36 3.0823 no 2_665
H2 F7 2.9281 no 2_665
H2 F8 3.4398 no 2_665
H2 F36 3.5833 no 2_665
H2 O10 3.1619 no 2_665
H2 H37 3.4695 no 2_665
H2 H38 2.8076 no 2_665
H3 F8 2.9458 no 2_665
H3 F30 2.7829 no 2_665
H3 O14 2.5257 no 2_665
H3 O15 3.4072 no 2_665
H3 C44 3.3596 no 2_665
H3 C45 3.4940 no 2_665
H4 F30 3.3325 no 2_665
H4 F32 2.7187 no 1_545
H4 F32 2.8574 no 2_665
H4 F33 3.4389 no 1_545
H4 F33 3.5458 no 2_665
H4 C46 3.5210 no 1_545
H4 C46 3.4591 no 2_665
H4 C47 3.5286 no 2_665
H5 F32 3.0634 no 1_545
H5 F33 3.2904 no 2_665
H6 F11 2.6686 no 2_656
H6 F12 2.8937 no 2_656
H6 F24 2.5687 no 1_545
H6 F28 3.2823 no 1_545
H6 C20 3.3140 no 2_656
H7 F22 3.4645 no 1_545
H7 F24 3.1120 no 1_545
H8 F24 2.8978 no 1_545
H8 F28 3.0992 no 1_545
H9 F13 3.2707 no 2_656
H9 F15 3.0213 no 2_656
H10 H11 2.9889 no 2_656
H11 F11 3.2361 no 2_656
H11 F12 3.4779 no 2_656
H11 F13 3.1328 no 2_656
H11 F15 3.2692 no 2_656
H11 C9 3.4331 no 2_656
H11 H10 2.9889 no 2_656
H11 H11 3.0944 no 2_656
H12 F11 3.3356 no 2_656
H12 F13 3.2243 no 2_656
H12 F20 3.4695 no 1_645
H12 F28 3.4363 no 1_545
H12 H21 3.4120 no 1_645
H13 F28 3.3538 no 1_545
H13 F33 2.6866 no 2_665
H13 H34 2.9328 no 2_665
H14 F13 3.3590 no 2_656
H14 F21 3.1127 no 1_645
H14 F34 3.0713 no 2_665
H14 H34 2.8970 no 2_665
H15 F35 2.8933 no 2_565
H15 H27 3.1216 no 2_565
H16 F17 3.0281 no 1_655
H16 F18 3.3125 no 1_655
H16 C25 3.5878 no 1_655
H17 F14 2.5376 no 2_556
H17 F15 3.5085 no 2_556
H17 F22 2.8485 no 2_566
H17 F23 3.2029 no 2_566
H17 C21 3.5374 no 2_556
H18 O2 3.1706 no .
H18 C28 3.4719 no 2_566
H18 H19 3.2745 no 2_566
H18 H35 2.9079 no .
H18 H36 2.7505 no .
H19 F17 3.4072 no 2_566
H19 C27 3.5530 no 2_566
H19 H18 3.2745 no 2_566
H19 H36 2.9882 no 2_566
H20 Gd1 3.4749 no 2_566
H20 F13 3.4231 no 2_566
H20 O2 2.8957 no 2_566
H20 O6 3.2831 no 2_566
H20 O7 2.6865 no 2_566
H20 O8 3.0603 no 2_566
H20 C22 2.8454 no 2_566
H20 C23 3.1754 no 2_566
H20 C24 3.2269 no 2_566
H20 H35 3.3483 no 2_566
H20 H36 2.8443 no 2_566
H21 F11 2.7860 no 2_566
H21 F13 3.1033 no 2_566
H21 F27 3.3637 no 2_566
H21 F29 3.0368 no 1_455
H21 O6 3.3818 no 2_566
H21 H12 3.4120 no 1_465
H22 F29 2.5755 no 1_455
H22 F30 3.2282 no 1_455
H22 C45 3.4751 no 1_455
H23 F4 2.9466 no .
H23 F6 3.2098 no .
H23 O4 3.4434 no .
H23 C14 3.5904 no .
H23 C15 3.3828 no .
H23 H36 3.4202 no .
H24 F4 3.0687 no .
H24 F4 3.0390 no 2_565
H24 F5 3.1998 no 2_565
H24 F9 3.3272 no 1_455
H24 F16 3.3280 no .
H25 F16 3.0585 no .
H25 F17 3.0525 no .
H25 O2 3.2575 no .
H25 O4 3.4492 no .
H25 O8 2.8167 no .
H25 C24 3.5880 no .
H25 C25 3.4037 no .
H25 H36 2.6038 no .
H26 F30 2.8325 no 1_455
H27 F5 2.8225 no 2_565
H27 F30 3.1055 no 1_455
H27 H15 3.1216 no 2_565
H29 F17 2.5320 no .
H29 F25 3.2741 no 2_566
H29 F26 3.5853 no 2_566
H30 F5 3.5228 no 2_565
H30 F8 2.8296 no 1_455
H30 F9 2.6399 no 1_455
H30 F17 3.4041 no .
H30 F30 3.3835 no 1_455
H30 C16 3.2877 no 1_455
H31 F25 3.5550 no 2_566
H31 F26 3.5950 no 2_566
H31 F29 2.9184 no 1_455
H31 F30 3.0591 no 1_455
H31 C45 3.4676 no 1_455
H32 F1 3.2596 no 1_565
H32 F2 2.9385 no 1_565
H32 F13 3.3964 no 2_566
H32 F14 3.3831 no 2_566
H32 C11 3.5715 no 1_565
H33 F10 2.6688 no 2_666
H33 F11 3.5198 no 2_666
H33 F26 2.9703 no 2_666
H33 F27 3.4155 no 2_666
H34 F19 3.2306 no 2_575
H34 F20 3.5275 no 2_575
H34 F21 2.8131 no 2_575
H34 C10 3.3572 no 2_665
H34 C36 3.4563 no 2_575
H34 H13 2.9328 no 2_665
H34 H14 2.8970 no 2_665
H35 Gd2 3.5700 no .
H35 F25 3.1802 no .
H35 F27 2.7798 no .
H35 O9 2.8227 no .
H35 O10 2.9854 no .
H35 O13 1.9048 no .
H35 C41 3.0793 no .
H35 C42 2.8014 no .
H35 H18 2.9079 no .
H35 H20 3.3483 no 2_566
H35 H37 2.5443 no .
H36 O9 2.4399 no .
H36 O13 3.1852 no .
H36 N2 3.0563 no .
H36 C27 3.4416 no .
H36 C28 3.3675 no 2_566
H36 C29 3.2965 no 2_566
H36 C33 3.3245 no .
H36 H18 2.7505 no .
H36 H19 2.9882 no 2_566
H36 H20 2.8443 no 2_566
H36 H23 3.4202 no .
H36 H25 2.6038 no .
H36 H37 3.5225 no .
H37 F6 3.4941 no .
H37 F7 2.9013 no .
H37 F8 2.7746 no .
H37 O2 2.8938 no .
H37 O4 3.0309 no .
H37 O5 1.8949 no .
H37 C16 2.9176 no .
H37 C17 2.6712 no .
H37 H2 3.4695 no 2_665
H37 H35 2.5443 no .
H37 H36 3.5225 no .
H38 F6 2.2003 no .
H38 F7 3.4400 no .
H38 O4 2.9666 no .
H38 O5 3.1950 no .
H38 C3 3.4919 no 2_665
H38 C15 3.3185 no .
H38 H2 2.8076 no 2_665

loop_
_geom_hbond_atom_site_label_D
_geom_hbond_atom_site_label_H
_geom_hbond_atom_site_label_A
_geom_hbond_distance_DA
_geom_hbond_distance_DH
_geom_hbond_distance_HA
_geom_hbond_angle_DHA
_geom_hbond_publ_flag
O2 H35 O13 2.785(8) 0.930 1.905 157.1 no
O2 H36 O9 2.847(6) 0.930 2.440 106.5 no
O10 H37 O5 2.784(6) 0.930 1.895 159.2 no

loop_
_geom_torsion_atom_site_label_1
_geom_torsion_atom_site_label_2
_geom_torsion_atom_site_label_3
_geom_torsion_atom_site_label_4
_geom_torsion
_geom_torsion_publ_flag
O2 Gd1 O1 N1 -158.0(3) no
O1 Gd1 O3 C12 -122.5(4) no
O3 Gd1 O1 N1 7.8(3) no
O1 Gd1 O4 C14 78.9(4) no
O4 Gd1 O1 N1 -61.6(4) no
O1 Gd1 O5 C17 -44.7(4) no
O5 Gd1 O1 N1 -131.1(4) no
O1 Gd1 O6 C19 50.1(4) no
O6 Gd1 O1 N1 156.0(4) no
O1 Gd1 O7 C22 -135.4(5) no
O7 Gd1 O1 N1 84.8(4) no
O1 Gd1 O8 C24 41.1(7) no
O8 Gd1 O1 N1 28.1(5) no
O2 Gd1 O3 C12 45.5(5) no
O2 Gd1 O4 C14 -135.5(4) no
O2 Gd1 O5 C17 119.8(5) no
O2 Gd1 O6 C19 -105.6(4) no
O2 Gd1 O7 C22 76.2(5) no
O2 Gd1 O8 C24 -135.2(5) no
O3 Gd1 O4 C14 8.2(4) no
O4 Gd1 O3 C12 -16.2(4) no
O3 Gd1 O5 C17 -100.6(4) no
O5 Gd1 O3 C12 -66.3(5) no
O3 Gd1 O6 C19 97.0(4) no
O6 Gd1 O3 C12 -169.2(3) no
O3 Gd1 O7 C22 -60.5(5) no
O7 Gd1 O3 C12 145.2(4) no
O3 Gd1 O8 C24 61.8(5) no
O8 Gd1 O3 C12 69.6(4) no
O4 Gd1 O5 C17 -150.8(5) no
O5 Gd1 O4 C14 150.3(4) no
O4 Gd1 O6 C19 -36.5(6) no
O6 Gd1 O4 C14 156.4(3) no
O4 Gd1 O7 C22 -28.0(7) no
O7 Gd1 O4 C14 -24.9(6) no
O4 Gd1 O8 C24 137.1(5) no
O8 Gd1 O4 C14 -65.6(4) no
O5 Gd1 O6 C19 -30.3(4) no
O6 Gd1 O5 C17 33.1(4) no
O5 Gd1 O7 C22 159.4(4) no
O7 Gd1 O5 C17 24.9(6) no
O5 Gd1 O8 C24 -168.6(4) no
O8 Gd1 O5 C17 152.4(4) no
O6 Gd1 O7 C22 151.2(6) no
O7 Gd1 O6 C19 144.3(5) no
O6 Gd1 O8 C24 -72.0(6) no
O8 Gd1 O6 C19 -163.2(4) no
O7 Gd1 O8 C24 -19.9(5) no
O8 Gd1 O7 C22 14.5(5) no
O10 Gd2 O9 N2 -154.8(4) no
O9 Gd2 O11 C37 126.3(4) no
O11 Gd2 O9 N2 -7.9(4) no
O9 Gd2 O12 C39 -90.6(4) no
O12 Gd2 O9 N2 60.1(4) no
O9 Gd2 O13 C42 -152.1(4) no
O13 Gd2 O9 N2 128.2(4) no
O9 Gd2 O14 C44 -52.7(6) no
O14 Gd2 O9 N2 141.7(4) no
O9 Gd2 O15 C47 -48.2(6) no
O15 Gd2 O9 N2 -32.5(6) no
O9 Gd2 O16 C49 142.4(4) no
O16 Gd2 O9 N2 -86.9(4) no
O10 Gd2 O11 C37 -179.6(3) no
O10 Gd2 O12 C39 -174.9(3) no
O10 Gd2 O13 C42 125.7(4) no
O10 Gd2 O14 C44 -114.7(4) no
O10 Gd2 O15 C47 62.9(5) no
O10 Gd2 O16 C49 -138.7(5) no
O11 Gd2 O12 C39 -19.2(4) no
O12 Gd2 O11 C37 20.9(3) no
O11 Gd2 O13 C42 -93.6(4) no
O13 Gd2 O11 C37 67.9(4) no
O11 Gd2 O14 C44 84.7(4) no
O14 Gd2 O11 C37 -29.7(4) no
O11 Gd2 O15 C47 -73.2(4) no
O15 Gd2 O11 C37 -68.1(4) no
O11 Gd2 O16 C49 66.5(4) no
O16 Gd2 O11 C37 -143.1(4) no
O12 Gd2 O13 C42 -46.6(4) no
O13 Gd2 O12 C39 -161.7(5) no
O12 Gd2 O14 C44 36.0(4) no
O14 Gd2 O12 C39 125.7(4) no
O12 Gd2 O15 C47 -145.8(5) no
O15 Gd2 O12 C39 54.4(4) no
O12 Gd2 O16 C49 38.3(6) no
O16 Gd2 O12 C39 10.1(6) no
O13 Gd2 O14 C44 -38.8(4) no
O14 Gd2 O13 C42 36.2(4) no
O13 Gd2 O15 C47 159.7(4) no
O15 Gd2 O13 C42 11.9(5) no
O13 Gd2 O16 C49 -154.3(3) no
O16 Gd2 O13 C42 140.7(4) no
O14 Gd2 O15 C47 135.5(5) no
O15 Gd2 O14 C44 123.7(5) no
O14 Gd2 O16 C49 -66.3(5) no
O16 Gd2 O14 C44 -177.2(4) no
O15 Gd2 O16 C49 -8.4(4) no
O16 Gd2 O15 C47 10.3(4) no
Gd1 O1 N1 C1 70.3(6) no
Gd1 O1 N1 C7 -120.0(5) no
Gd1 O3 C12 C11 -163.1(3) no
Gd1 O3 C12 C13 18.3(11) no
Gd1 O4 C14 C13 -1.5(11) no
Gd1 O4 C14 C15 178.8(3) no
Gd1 O5 C17 C16 157.5(4) no
Gd1 O5 C17 C18 -25.7(12) no
Gd1 O6 C19 C18 19.8(12) no
Gd1 O6 C19 C20 -158.5(4) no
Gd1 O7 C22 C21 172.1(4) no
Gd1 O7 C22 C23 -6.4(14) no
Gd1 O8 C24 C23 18.9(14) no
Gd1 O8 C24 C25 -162.7(4) no
Gd2 O9 N2 C26 -69.3(6) no
Gd2 O9 N2 C32 117.2(5) no
Gd2 O11 C37 C36 161.8(3) no
Gd2 O11 C37 C38 -18.8(10) no
Gd2 O12 C39 C38 14.8(11) no
Gd2 O12 C39 C40 -165.3(3) no
Gd2 O13 C42 C41 151.7(3) no
Gd2 O13 C42 C43 -28.0(10) no
Gd2 O14 C44 C43 33.4(11) no
Gd2 O14 C44 C45 -148.3(4) no
Gd2 O15 C47 C46 169.2(3) no
Gd2 O15 C47 C48 -10.0(11) no
Gd2 O16 C49 C48 6.7(11) no
Gd2 O16 C49 C50 -177.0(3) no
O1 N1 C1 C2 27.5(8) no
O1 N1 C1 C6 -150.5(6) no
O1 N1 C7 C8 103.4(7) no
O1 N1 C7 C9 -8.6(8) no
O1 N1 C7 C10 -139.1(6) no
C1 N1 C7 C8 -88.4(8) no
C1 N1 C7 C9 159.6(6) no
C1 N1 C7 C10 29.1(12) no
C7 N1 C1 C2 -140.7(7) no
C7 N1 C1 C6 41.2(10) no
O9 N2 C26 C27 -26.5(8) no
O9 N2 C26 C31 150.7(6) no
O9 N2 C32 C33 20.5(7) no
O9 N2 C32 C34 -97.3(6) no
O9 N2 C32 C35 141.6(5) no
C26 N2 C32 C33 -152.4(5) no
C26 N2 C32 C34 89.9(7) no
C26 N2 C32 C35 -31.2(9) no
C32 N2 C26 C27 146.4(6) no
C32 N2 C26 C31 -36.4(10) no
N1 C1 C2 C3 -177.6(5) no
N1 C1 C6 C5 176.8(5) no
C2 C1 C6 C5 -1.1(10) no
C6 C1 C2 C3 0.5(10) no
C1 C2 C3 C4 0.8(10) no
C2 C3 C4 C5 -1.5(11) no
C3 C4 C5 C6 0.9(11) no
C4 C5 C6 C1 0.4(10) no
F1 C11 C12 O3 -51.4(9) no
F1 C11 C12 C13 127.4(6) no
F2 C11 C12 O3 65.0(8) no
F2 C11 C12 C13 -116.1(7) no
F3 C11 C12 O3 -175.4(6) no
F3 C11 C12 C13 3.4(10) no
O3 C12 C13 C14 -4.4(12) no
C11 C12 C13 C14 177.0(6) no
C12 C13 C14 O4 -4.4(12) no
C12 C13 C14 C15 175.3(6) no
O4 C14 C15 F4 -114.0(8) no
O4 C14 C15 F5 128.2(8) no
O4 C14 C15 F6 7.9(9) no
C13 C14 C15 F4 66.3(10) no
C13 C14 C15 F5 -51.5(9) no
C13 C14 C15 F6 -171.8(6) no
F7 C16 C17 O5 -36.0(10) no
F7 C16 C17 C18 146.8(6) no
F8 C16 C17 O5 80.9(10) no
F8 C16 C17 C18 -96.2(8) no
F9 C16 C17 O5 -157.6(7) no
F9 C16 C17 C18 25.3(12) no
O5 C17 C18 C19 -4.4(14) no
C16 C17 C18 C19 172.3(7) no
C17 C18 C19 O6 7.9(14) no
C17 C18 C19 C20 -173.9(7) no
O6 C19 C20 F10 -134.0(7) no
O6 C19 C20 F11 -13.0(11) no
O6 C19 C20 F12 107.1(8) no
C18 C19 C20 F10 47.5(10) no
C18 C19 C20 F11 168.6(7) no
C18 C19 C20 F12 -71.3(10) no
F13 C21 C22 O7 60.6(9) no
F13 C21 C22 C23 -120.7(8) no
F14 C21 C22 O7 178.0(7) no
F14 C21 C22 C23 -3.3(12) no
F15 C21 C22 O7 -58.6(11) no
F15 C21 C22 C23 120.1(8) no
O7 C22 C23 C24 -6.1(15) no
C21 C22 C23 C24 175.4(7) no
C22 C23 C24 O8 -0.8(15) no
C22 C23 C24 C25 -179.2(7) no
O8 C24 C25 F16 49.6(11) no
O8 C24 C25 F17 -68.3(9) no
O8 C24 C25 F18 171.0(8) no
C23 C24 C25 F16 -131.7(8) no
C23 C24 C25 F17 110.3(9) no
C23 C24 C25 F18 -10.4(13) no
N2 C26 C27 C28 176.9(6) no
N2 C26 C31 C30 -177.7(6) no
C27 C26 C31 C30 -0.5(11) no
C31 C26 C27 C28 -0.4(11) no
C26 C27 C28 C29 1.3(11) no
C27 C28 C29 C30 -1.3(12) no
C28 C29 C30 C31 0.4(12) no
C29 C30 C31 C26 0.5(12) no
F19 C36 C37 O11 -54.9(11) no
F19 C36 C37 C38 125.6(9) no
F20 C36 C37 O11 65.6(10) no
F20 C36 C37 C38 -113.9(9) no
F21 C36 C37 O11 -174.9(6) no
F21 C36 C37 C38 5.5(10) no
O11 C37 C38 C39 2.2(11) no
C36 C37 C38 C39 -178.3(6) no
C37 C38 C39 O12 0.3(11) no
C37 C38 C39 C40 -179.6(6) no
O12 C39 C40 F22 177.4(6) no
O12 C39 C40 F23 -63.9(8) no
O12 C39 C40 F24 54.0(8) no
C38 C39 C40 F22 -2.6(10) no
C38 C39 C40 F23 116.0(7) no
C38 C39 C40 F24 -126.0(7) no
F25 C41 C42 O13 -49.4(11) no
F25 C41 C42 C43 130.3(8) no
F26 C41 C42 O13 -172.6(6) no
F26 C41 C42 C43 7.1(10) no
F27 C41 C42 O13 67.3(9) no
F27 C41 C42 C43 -112.9(8) no
O13 C42 C43 C44 -0.0(12) no
C41 C42 C43 C44 -179.7(6) no
C42 C43 C44 O14 -1.5(13) no
C42 C43 C44 C45 -179.8(6) no
O14 C44 C45 F28 65.0(9) no
O14 C44 C45 F29 -174.0(6) no
O14 C44 C45 F30 -53.4(8) no
C43 C44 C45 F28 -116.5(7) no
C43 C44 C45 F29 4.5(11) no
C43 C44 C45 F30 125.1(7) no
F31 C46 C47 O15 -82.8(8) no
F31 C46 C47 C48 96.5(8) no
F32 C46 C47 O15 35.5(9) no
F32 C46 C47 C48 -145.2(6) no
F33 C46 C47 O15 155.8(6) no
F33 C46 C47 C48 -25.0(10) no
O15 C47 C48 C49 2.3(11) no
C46 C47 C48 C49 -176.9(6) no
C47 C48 C49 O16 -0.7(12) no
C47 C48 C49 C50 -176.9(6) no
O16 C49 C50 F34 173.6(6) no
O16 C49 C50 F35 54.2(9) no
O16 C49 C50 F36 -66.5(8) no
C48 C49 C50 F34 -9.7(11) no
C48 C49 C50 F35 -129.1(7) no
C48 C49 C50 F36 110.3(8) no
